data_4114499
loop_
_publ_author_name
'Tamaki Nakano'
'Tohru Yade'

_publ_contact_author
;
        Tamaki Nakano
        Graduate School of Materials Science, Nara Institute 
        of Science and Technology (NAIST), Takayama-cho 
        8916-5, Ikoma, Nara 630-0101, Japan
;
_publ_contact_author_email nakano@ms.aist-nara.ac.jp.
_publ_contact_author_fax '81 743 72 6081'
_publ_contact_author_phone '81 743 72 6081'
_publ_section_title
;
 Synthesis, Structure, and Photophysical and Electrochemical Properties of
 a \p-Stacked Polymer
;
_journal_name_full 'Journal of the American Chemical Society'
_journal_page_first 15474
_journal_page_last 15484
_journal_paper_doi 10.1021/ja037836x
_journal_volume 125
_journal_year 2003
_chemical_formula_moiety 'C41 H32 '
_chemical_formula_sum 'C41 H32'
_chemical_formula_weight 524.70
_space_group_IT_number 15
_symmetry_cell_setting monoclinic
_symmetry_Int_Tables_number 15
_symmetry_space_group_name_Hall '-C 2yc'
_symmetry_space_group_name_H-M 'C 1 2/c 1'
_cell_angle_alpha 90
_cell_angle_beta 110.5185(8)
_cell_angle_gamma 90
_cell_formula_units_Z 4
_cell_length_a 16.6849(5)
_cell_length_b 12.2332(5)
_cell_length_c 15.4247(5)
_cell_measurement_reflns_used 11353
_cell_measurement_temperature 296.2
_cell_measurement_theta_max 27.5
_cell_measurement_theta_min 2.1
_cell_volume 2948.60(18)
_computing_cell_refinement PROCESS-AUTO
_computing_data_collection PROCESS-AUTO
_computing_data_reduction 'teXsan Ver. 1.10'
_computing_publication_material 'teXsan Ver. 1.10'
_computing_structure_refinement 'teXsan Ver. 1.10'
_computing_structure_solution
;
SIR92
;
_diffrn_measured_fraction_theta_full 0.9997
_diffrn_measured_fraction_theta_max 0.9997
_diffrn_measurement_device_type 'Rigaku RAXIS-RAPID Imaging Plate'
_diffrn_measurement_method \w
_diffrn_radiation_type 'Mo K\a'
_diffrn_radiation_wavelength 0.7107
_diffrn_reflns_av_R_equivalents 0.053
_diffrn_reflns_limit_h_max 21
_diffrn_reflns_limit_h_min 0
_diffrn_reflns_limit_k_max 15
_diffrn_reflns_limit_k_min 0
_diffrn_reflns_limit_l_max 18
_diffrn_reflns_limit_l_min -20
_diffrn_reflns_number 14076
_diffrn_reflns_theta_full 27.48
_diffrn_reflns_theta_max 27.48
_exptl_absorpt_coefficient_mu 0.033
_exptl_absorpt_correction_T_max 0.989
_exptl_absorpt_correction_T_min 0.424
_exptl_absorpt_correction_type multi-scan
_exptl_absorpt_process_details '(Higashi, 1995)'
_exptl_crystal_colour colorless
_exptl_crystal_density_diffrn 1.182
_exptl_crystal_description block
_exptl_crystal_size_max 0.500
_exptl_crystal_size_mid 0.330
_exptl_crystal_size_min 0.330
_refine_diff_density_max 0.23
_refine_diff_density_min -0.25
_refine_ls_extinction_method none
_refine_ls_goodness_of_fit_ref 1.231
_refine_ls_hydrogen_treatment noref
_refine_ls_number_parameters 186
_refine_ls_number_reflns 3388
_refine_ls_R_factor_gt 0.0576
_refine_ls_shift/su_max 0.0573
_refine_ls_structure_factor_coef Fsqd
_refine_ls_weighting_details 'w = 1/[\s^2^(Fo^2^) + (0.05000(Max(Fo^2^,0) + 2Fc^2^)/3)^2^]'
_refine_ls_weighting_scheme calc
_refine_ls_wR_factor_ref 0.1400
_reflns_number_gt 2267
_reflns_number_total 3388
_reflns_threshold_expression F^2^>2.0\s(F^2^)
_cod_data_source_file ja037836xsi20030808_093214.cif
_cod_data_source_block 5(n=2)
_cod_original_cell_volume 2948.6(2)
_cod_original_formula_sum 'C41 H32 '
_cod_database_code 4114499

loop_
_symmetry_equiv_pos_as_xyz
x,y,z
-x,y,1/2-z
-x,-y,-z
x,-y,1/2+z
1/2+x,1/2+y,z
1/2-x,1/2+y,1/2-z
1/2-x,1/2-y,-z
1/2+x,1/2-y,1/2+z

loop_
_atom_site_label
_atom_site_type_symbol
_atom_site_fract_x
_atom_site_fract_y
_atom_site_fract_z
_atom_site_U_iso_or_equiv
_atom_site_adp_type
_atom_site_occupancy
_atom_site_calc_flag
_atom_site_refinement_flags
C(1) C 0.0064(1) 0.1891(2) -0.0488(1) 0.0759(6) Uani 1.00 d .
C(2) C 0.0345(2) 0.2188(2) -0.1186(1) 0.1007(8) Uani 1.00 d .
C(3) C 0.1166(2) 0.1960(2) -0.1131(2) 0.0976(9) Uani 1.00 d .
C(4) C 0.1702(1) 0.1428(2) -0.0374(2) 0.0894(8) Uani 1.00 d .
C(5) C 0.1419(1) 0.1123(2) 0.0333(1) 0.0693(5) Uani 1.00 d .
C(6) C 0.05955(9) 0.1352(1) 0.0287(1) 0.0533(4) Uani 1.00 d .
C(7) C 0.02704(9) 0.0986(1) 0.1032(1) 0.0545(4) Uani 1.00 d .
C(8) C 0.02776(8) 0.1851(1) 0.17790(9) 0.0417(4) Uani 1.00 d .
C(9) C -0.02520(9) 0.2850(1) 0.13356(9) 0.0419(4) Uani 1.00 d .
C(10) C -0.11191(9) 0.2921(1) 0.0810(1) 0.0527(4) Uani 1.00 d .
C(11) C -0.1461(1) 0.3921(2) 0.0454(1) 0.0681(5) Uani 1.00 d .
C(12) C -0.0948(1) 0.4835(2) 0.0604(2) 0.0870(7) Uani 1.00 d .
C(13) C -0.0084(1) 0.4774(2) 0.1112(1) 0.0742(6) Uani 1.00 d .
C(14) C 0.02627(9) 0.3772(1) 0.1472(1) 0.0480(4) Uani 1.00 d .
C(15) C 0.11492(9) 0.3459(1) 0.20047(10) 0.0465(4) Uani 1.00 d .
C(16) C 0.1901(1) 0.4068(2) 0.2323(1) 0.0679(5) Uani 1.00 d .
C(17) C 0.2657(1) 0.3552(2) 0.2816(1) 0.0716(6) Uani 1.00 d .
C(18) C 0.26797(9) 0.2449(2) 0.2998(1) 0.0650(5) Uani 1.00 d .
C(19) C 0.19320(9) 0.1836(1) 0.2691(1) 0.0553(5) Uani 1.00 d .
C(20) C 0.11683(8) 0.2348(1) 0.21962(9) 0.0422(4) Uani 1.00 d .
C(21) C 0.0000 0.1232(2) 0.2500 0.0473(5) Uani 1.00 d S
H(1) H -0.0514 0.2033 -0.0536 0.0930 Uiso 1.00 calc .
H(2) H -0.0031 0.2613 -0.1701 0.1216 Uiso 1.00 calc .
H(3) H 0.1370 0.2201 -0.1632 0.1200 Uiso 1.00 calc .
H(4) H 0.2278 0.1235 -0.0330 0.1092 Uiso 1.00 calc .
H(5) H 0.1794 0.0728 0.0867 0.0813 Uiso 1.00 calc .
H(6) H -0.0303 0.0732 0.0748 0.0637 Uiso 1.00 calc .
H(7) H 0.0616 0.0381 0.1355 0.0637 Uiso 1.00 calc .
H(8) H -0.1479 0.2271 0.0696 0.0630 Uiso 1.00 calc .
H(9) H -0.2062 0.3989 0.0113 0.0796 Uiso 1.00 calc .
H(10) H -0.1204 0.5516 0.0341 0.1044 Uiso 1.00 calc .
H(11) H 0.0269 0.5409 0.1205 0.0882 Uiso 1.00 calc .
H(12) H 0.1896 0.4840 0.2193 0.0787 Uiso 1.00 calc .
H(13) H 0.3181 0.3962 0.3033 0.0867 Uiso 1.00 calc .
H(14) H 0.3217 0.2096 0.3339 0.0765 Uiso 1.00 calc .
H(15) H 0.1934 0.1072 0.2830 0.0656 Uiso 1.00 calc .
H(16) H -0.0511 0.0745 0.2110 0.0919 Uiso 1.00 calc .

loop_
_atom_site_aniso_label
_atom_site_aniso_U_11
_atom_site_aniso_U_22
_atom_site_aniso_U_33
_atom_site_aniso_U_12
_atom_site_aniso_U_13
_atom_site_aniso_U_23
C(1) 0.062(1) 0.106(2) 0.0531(10) 0.023(1) 0.0120(8) -0.017(1)
C(2) 0.116(2) 0.127(2) 0.059(1) 0.045(2) 0.030(1) -0.001(1)
C(3) 0.112(2) 0.118(2) 0.077(1) 0.006(2) 0.050(1) -0.006(1)
C(4) 0.064(1) 0.119(2) 0.090(1) 0.001(1) 0.033(1) -0.013(1)
C(5) 0.0510(9) 0.080(1) 0.072(1) 0.0063(9) 0.0154(8) -0.0104(10)
C(6) 0.0445(8) 0.0529(9) 0.0554(9) -0.0001(7) 0.0089(6) -0.0231(7)
C(7) 0.0459(8) 0.0459(9) 0.0665(10) -0.0028(7) 0.0133(7) -0.0198(8)
C(8) 0.0336(6) 0.0356(7) 0.0514(8) -0.0003(5) 0.0092(6) -0.0070(6)
C(9) 0.0413(7) 0.0427(7) 0.0421(7) 0.0020(6) 0.0148(5) -0.0025(6)
C(10) 0.0410(7) 0.0621(10) 0.0509(8) 0.0038(7) 0.0110(6) 0.0010(7)
C(11) 0.0511(9) 0.083(1) 0.065(1) 0.0178(10) 0.0135(7) 0.0197(10)
C(12) 0.076(1) 0.072(1) 0.105(2) 0.021(1) 0.022(1) 0.042(1)
C(13) 0.069(1) 0.053(1) 0.099(1) 0.0021(9) 0.0279(10) 0.0257(10)
C(14) 0.0479(8) 0.0432(8) 0.0546(8) -0.0008(7) 0.0201(6) 0.0037(7)
C(15) 0.0459(8) 0.0450(8) 0.0504(8) -0.0062(6) 0.0194(6) -0.0047(7)
C(16) 0.0560(9) 0.058(1) 0.090(1) -0.0206(8) 0.0263(8) -0.0046(9)
C(17) 0.0425(9) 0.080(1) 0.089(1) -0.0225(9) 0.0189(8) -0.021(1)
C(18) 0.0341(8) 0.081(1) 0.073(1) 0.0005(8) 0.0095(7) -0.0172(10)
C(19) 0.0384(8) 0.0535(10) 0.0679(10) 0.0039(7) 0.0110(7) -0.0085(8)
C(20) 0.0344(7) 0.0439(8) 0.0466(7) -0.0028(6) 0.0119(5) -0.0105(6)
C(21) 0.0403(10) 0.034(1) 0.063(1) 0.0000 0.0122(9) 0.0000

loop_
_atom_type_symbol
_atom_type_description
_atom_type_scat_dispersion_real
_atom_type_scat_dispersion_imag
_atom_type_scat_source
C C 0.003 0.002
;International Tables for Crystallography
(1992, Vol. C, Tables 4.2.6.8 and 6.1.1.1)
;
H H 0.000 0.000
;International Tables for Crystallography
(1992, Vol. C, Table 6.1.1.2)
;

loop_
_geom_angle_atom_site_label_1
_geom_angle_atom_site_label_2
_geom_angle_atom_site_label_3
_geom_angle
_geom_angle_site_symmetry_2
_geom_angle_site_symmetry_3
_geom_angle_publ_flag
C(2) C(1) C(6) 121.0(2) 1_555 1_555 yes
C(1) C(2) C(3) 120.6(2) 1_555 1_555 yes
C(2) C(3) C(4) 119.5(2) 1_555 1_555 yes
C(3) C(4) C(5) 120.1(2) 1_555 1_555 yes
C(4) C(5) C(6) 121.0(2) 1_555 1_555 yes
C(1) C(6) C(5) 117.8(2) 1_555 1_555 yes
C(1) C(6) C(7) 120.7(1) 1_555 1_555 yes
C(5) C(6) C(7) 121.4(2) 1_555 1_555 yes
C(6) C(7) C(8) 116.8(1) 1_555 1_555 yes
C(7) C(8) C(9) 111.0(1) 1_555 1_555 yes
C(7) C(8) C(20) 109.6(1) 1_555 1_555 yes
C(7) C(8) C(21) 105.8(1) 1_555 1_555 yes
C(9) C(8) C(20) 101.3(1) 1_555 1_555 yes
C(9) C(8) C(21) 116.3(1) 1_555 1_555 yes
C(20) C(8) C(21) 112.68(10) 1_555 1_555 yes
C(8) C(9) C(10) 129.3(1) 1_555 1_555 yes
C(8) C(9) C(14) 110.7(1) 1_555 1_555 yes
C(10) C(9) C(14) 119.9(1) 1_555 1_555 yes
C(9) C(10) C(11) 119.2(2) 1_555 1_555 yes
C(10) C(11) C(12) 120.4(1) 1_555 1_555 yes
C(11) C(12) C(13) 121.1(2) 1_555 1_555 yes
C(12) C(13) C(14) 118.7(2) 1_555 1_555 yes
C(9) C(14) C(13) 120.6(1) 1_555 1_555 yes
C(9) C(14) C(15) 108.8(1) 1_555 1_555 yes
C(13) C(14) C(15) 130.6(1) 1_555 1_555 yes
C(14) C(15) C(16) 131.7(2) 1_555 1_555 yes
C(14) C(15) C(20) 108.5(1) 1_555 1_555 yes
C(16) C(15) C(20) 119.9(1) 1_555 1_555 yes
C(15) C(16) C(17) 119.2(2) 1_555 1_555 yes
C(16) C(17) C(18) 121.1(1) 1_555 1_555 yes
C(17) C(18) C(19) 120.2(1) 1_555 1_555 yes
C(18) C(19) C(20) 119.2(2) 1_555 1_555 yes
C(8) C(20) C(15) 110.8(1) 1_555 1_555 yes
C(8) C(20) C(19) 128.7(1) 1_555 1_555 yes
C(15) C(20) C(19) 120.5(1) 1_555 1_555 yes
C(8) C(21) C(8) 121.3(2) 1_555 2_555 yes

loop_
_geom_bond_atom_site_label_1
_geom_bond_atom_site_label_2
_geom_bond_distance
_geom_bond_publ_flag
C(1) C(2) 1.366(3) yes
C(1) C(6) 1.381(2) yes
C(2) C(3) 1.370(3) yes
C(3) C(4) 1.363(3) yes
C(4) C(5) 1.383(3) yes
C(5) C(6) 1.380(2) yes
C(6) C(7) 1.500(2) yes
C(7) C(8) 1.561(2) yes
C(8) C(9) 1.523(2) yes
C(8) C(20) 1.524(2) yes
C(8) C(21) 1.545(2) yes
C(9) C(10) 1.391(2) yes
C(9) C(14) 1.388(2) yes
C(10) C(11) 1.380(2) yes
C(11) C(12) 1.378(3) yes
C(12) C(13) 1.381(3) yes
C(13) C(14) 1.386(2) yes
C(14) C(15) 1.469(2) yes
C(15) C(16) 1.391(2) yes
C(15) C(20) 1.390(2) yes
C(16) C(17) 1.377(3) yes
C(17) C(18) 1.377(3) yes
C(18) C(19) 1.389(2) yes
C(19) C(20) 1.384(2) yes

loop_
_geom_torsion_atom_site_label_1
_geom_torsion_atom_site_label_2
_geom_torsion_atom_site_label_3
_geom_torsion_atom_site_label_4
_geom_torsion
_geom_torsion_site_symmetry_1
_geom_torsion_site_symmetry_2
_geom_torsion_site_symmetry_3
_geom_torsion_site_symmetry_4
_geom_torsion_publ_flag
C(1) C(2) C(3) C(4) 0.4(4) 1_555 1_555 1_555 1_555 yes
C(1) C(6) C(5) C(4) 0.4(3) 1_555 1_555 1_555 1_555 yes
C(1) C(6) C(7) C(8) -84.2(2) 1_555 1_555 1_555 1_555 yes
C(2) C(1) C(6) C(5) -0.1(3) 1_555 1_555 1_555 1_555 yes
C(2) C(1) C(6) C(7) -177.3(2) 1_555 1_555 1_555 1_555 yes
C(2) C(3) C(4) C(5) -0.1(4) 1_555 1_555 1_555 1_555 yes
C(3) C(2) C(1) C(6) -0.2(4) 1_555 1_555 1_555 1_555 yes
C(3) C(4) C(5) C(6) -0.3(3) 1_555 1_555 1_555 1_555 yes
C(4) C(5) C(6) C(7) 177.5(2) 1_555 1_555 1_555 1_555 yes
C(5) C(6) C(7) C(8) 98.7(2) 1_555 1_555 1_555 1_555 yes
C(6) C(7) C(8) C(9) 58.3(2) 1_555 1_555 1_555 1_555 yes
C(6) C(7) C(8) C(20) -52.8(2) 1_555 1_555 1_555 1_555 yes
C(6) C(7) C(8) C(21) -174.6(1) 1_555 1_555 1_555 1_555 yes
C(7) C(8) C(9) C(10) 60.8(2) 1_555 1_555 1_555 1_555 yes
C(7) C(8) C(9) C(14) -115.8(1) 1_555 1_555 1_555 1_555 yes
C(7) C(8) C(20) C(15) 116.5(1) 1_555 1_555 1_555 1_555 yes
C(7) C(8) C(20) C(19) -62.2(2) 1_555 1_555 1_555 1_555 yes
C(7) C(8) C(21) C(8) -165.32(10) 1_555 1_555 1_555 2_555 yes
C(8) C(9) C(10) C(11) -178.3(1) 1_555 1_555 1_555 1_555 yes
C(8) C(9) C(14) C(13) 178.9(2) 1_555 1_555 1_555 1_555 yes
C(8) C(9) C(14) C(15) -0.2(2) 1_555 1_555 1_555 1_555 yes
C(8) C(20) C(15) C(14) 0.8(2) 1_555 1_555 1_555 1_555 yes
C(8) C(20) C(15) C(16) -179.8(1) 1_555 1_555 1_555 1_555 yes
C(8) C(20) C(19) C(18) 179.0(1) 1_555 1_555 1_555 1_555 yes
C(8) C(21) C(8) C(9) -41.49(9) 1_555 1_555 2_555 2_555 yes
C(8) C(21) C(8) C(20) 74.87(10) 1_555 1_555 2_555 2_555 yes
C(9) C(8) C(20) C(15) -0.9(2) 1_555 1_555 1_555 1_555 yes
C(9) C(8) C(20) C(19) -179.6(1) 1_555 1_555 1_555 1_555 yes
C(9) C(10) C(11) C(12) 1.0(3) 1_555 1_555 1_555 1_555 yes
C(9) C(14) C(13) C(12) -1.0(3) 1_555 1_555 1_555 1_555 yes
C(9) C(14) C(15) C(16) -179.7(2) 1_555 1_555 1_555 1_555 yes
C(9) C(14) C(15) C(20) -0.4(2) 1_555 1_555 1_555 1_555 yes
C(10) C(9) C(8) C(20) 177.2(1) 1_555 1_555 1_555 1_555 yes
C(10) C(9) C(8) C(21) -60.3(2) 1_555 1_555 1_555 1_555 yes
C(10) C(9) C(14) C(13) 2.0(2) 1_555 1_555 1_555 1_555 yes
C(10) C(9) C(14) C(15) -177.1(1) 1_555 1_555 1_555 1_555 yes
C(10) C(11) C(12) C(13) 0.0(3) 1_555 1_555 1_555 1_555 yes
C(11) C(10) C(9) C(14) -2.0(2) 1_555 1_555 1_555 1_555 yes
C(11) C(12) C(13) C(14) 0.0(4) 1_555 1_555 1_555 1_555 yes
C(12) C(13) C(14) C(15) 177.9(2) 1_555 1_555 1_555 1_555 yes
C(13) C(14) C(15) C(16) 1.4(3) 1_555 1_555 1_555 1_555 yes
C(13) C(14) C(15) C(20) -179.4(2) 1_555 1_555 1_555 1_555 yes
C(14) C(9) C(8) C(20) 0.6(2) 1_555 1_555 1_555 1_555 yes
C(14) C(9) C(8) C(21) 123.1(1) 1_555 1_555 1_555 1_555 yes
C(14) C(15) C(16) C(17) -180.0(2) 1_555 1_555 1_555 1_555 yes
C(14) C(15) C(20) C(19) 179.7(1) 1_555 1_555 1_555 1_555 yes
C(15) C(16) C(17) C(18) -0.1(3) 1_555 1_555 1_555 1_555 yes
C(15) C(20) C(8) C(21) -125.9(1) 1_555 1_555 1_555 1_555 yes
C(15) C(20) C(19) C(18) 0.3(2) 1_555 1_555 1_555 1_555 yes
C(16) C(15) C(20) C(19) -0.9(2) 1_555 1_555 1_555 1_555 yes
C(16) C(17) C(18) C(19) -0.5(3) 1_555 1_555 1_555 1_555 yes
C(17) C(16) C(15) C(20) 0.8(3) 1_555 1_555 1_555 1_555 yes
C(17) C(18) C(19) C(20) 0.4(3) 1_555 1_555 1_555 1_555 yes
C(19) C(20) C(8) C(21) 55.4(2) 1_555 1_555 1_555 1_555 yes
